data_7127425
loop_
_publ_author_name
'Gao, Yuan'
'Zhang, Mengfan'
'Wang, Chaoyu'
'Yang, Zhen'
'Huang, Xianqiang'
'Feng, Ruokun'
'Qi, Chenze'

_publ_section_title
;
 Cobalt(ii)-catalyzed hydroarylation of 1,3-diynes and internal alkynes
 with picolinamides promoted by alcohol.
;
_journal_issue 91
_journal_name_full 'Chemical communications (Cambridge, England)'
_journal_page_first 14231
_journal_page_last 14234
_journal_paper_doi 10.1039/d0cc05616b
_journal_volume 56
_journal_year 2020
_chemical_formula_sum 'C32 H20 F2 N O'
_chemical_formula_weight 472.49
_space_group_IT_number 2
_space_group_name_Hall '-P 1'
_space_group_name_H-M_alt 'P -1'
_symmetry_cell_setting triclinic
_symmetry_space_group_name_H-M 'P -1'
_atom_sites_solution_hydrogens geom
_atom_sites_solution_primary direct
_atom_sites_solution_secondary difmap
_audit_creation_method SHELXL-97
_audit_update_record
;
2020-08-02 deposited with the CCDC.	2020-10-19 downloaded from the CCDC.
;
_cell_angle_alpha 84.652(2)
_cell_angle_beta 76.7280(10)
_cell_angle_gamma 75.7750(10)
_cell_formula_units_Z 2
_cell_length_a 9.0495(9)
_cell_length_b 11.3463(11)
_cell_length_c 13.2051(12)
_cell_measurement_reflns_used 1134
_cell_measurement_temperature 298(2)
_cell_measurement_theta_max 20.817
_cell_measurement_theta_min 2.560
_cell_volume 1278.2(2)
_computing_structure_refinement 'SHELXL-97 (Sheldrick, 1997)'
_computing_structure_solution 'SHELXS-97 (Sheldrick, 1990)'
_diffrn_ambient_temperature 298(2)
_diffrn_measured_fraction_theta_full 0.984
_diffrn_measured_fraction_theta_max 0.984
_diffrn_measurement_device_type 'CCD area detector'
_diffrn_measurement_method 'phi and omega scans'
_diffrn_radiation_monochromator graphite
_diffrn_radiation_source 'fine-focus sealed tube'
_diffrn_radiation_type MoK\a
_diffrn_radiation_wavelength 0.71073
_diffrn_reflns_av_R_equivalents 0.0252
_diffrn_reflns_av_sigmaI/netI 0.0478
_diffrn_reflns_limit_h_max 10
_diffrn_reflns_limit_h_min -10
_diffrn_reflns_limit_k_max 13
_diffrn_reflns_limit_k_min -13
_diffrn_reflns_limit_l_max 12
_diffrn_reflns_limit_l_min -15
_diffrn_reflns_number 13012
_diffrn_reflns_theta_full 25.02
_diffrn_reflns_theta_max 25.02
_diffrn_reflns_theta_min 2.38
_exptl_absorpt_coefficient_mu 0.084
_exptl_absorpt_correction_T_max 0.9900
_exptl_absorpt_correction_T_min 0.9737
_exptl_absorpt_correction_type multi-scan
_exptl_absorpt_process_details sadabs
_exptl_crystal_colour colourless
_exptl_crystal_density_diffrn 1.228
_exptl_crystal_density_method 'not measured'
_exptl_crystal_description block
_exptl_crystal_F_000 490
_exptl_crystal_size_max 0.32
_exptl_crystal_size_mid 0.27
_exptl_crystal_size_min 0.12
_refine_diff_density_max 0.168
_refine_diff_density_min -0.169
_refine_diff_density_rms 0.036
_refine_ls_extinction_method none
_refine_ls_goodness_of_fit_ref 0.935
_refine_ls_hydrogen_treatment constr
_refine_ls_matrix_type full
_refine_ls_number_parameters 334
_refine_ls_number_reflns 4441
_refine_ls_number_restraints 0
_refine_ls_restrained_S_all 0.935
_refine_ls_R_factor_all 0.1182
_refine_ls_R_factor_gt 0.0590
_refine_ls_shift/su_max 0.000
_refine_ls_shift/su_mean 0.000
_refine_ls_structure_factor_coef Fsqd
_refine_ls_weighting_details 'calc w=1/[\s^2^(Fo^2^)+(0.1103P)^2^+0.0000P] where P=(Fo^2^+2Fc^2^)/3'
_refine_ls_weighting_scheme calc
_refine_ls_wR_factor_gt 0.1544
_refine_ls_wR_factor_ref 0.1926
_reflns_number_gt 2352
_reflns_number_total 4441
_reflns_threshold_expression >2sigma(I)
_cod_data_source_file d0cc05616b4.cif
_cod_data_source_block 181008d
_cod_depositor_comments
;
The following automatic conversions were performed:

data item '_symmetry_cell_setting' value 'Triclinic' was changed to
'triclinic' in accordance with the
/home/data/users/saulius/crontab/automatic-downloads/rss-feeds/RSC/lib/dictionaries/cif_core.dic
dictionary named 'cif_core.dic' version 2.4.2 last updated on
2011-04-26.

Automatic conversion script
Id: cif_fix_values 7556 2019-12-06 15:28:31Z antanas 

 Adding full bibliography for 7127425--7127427.cif.
;
_cod_original_sg_symbol_H-M 'P-1   '
_cod_database_code 7127425

loop_
_symmetry_equiv_pos_as_xyz
'x, y, z'
'-x, -y, -z'

loop_
_atom_site_label
_atom_site_type_symbol
_atom_site_fract_x
_atom_site_fract_y
_atom_site_fract_z
_atom_site_U_iso_or_equiv
_atom_site_adp_type
_atom_site_occupancy
_atom_site_symmetry_multiplicity
_atom_site_calc_flag
_atom_site_refinement_flags
_atom_site_disorder_assembly
_atom_site_disorder_group
N1 N 0.1298(3) 0.04278(19) 0.18637(16) 0.0630(6) Uani 1 1 d . . .
H1 H 0.2155 0.0448 0.1423 0.076 Uiso 1 1 calc R . .
O1 O -0.1344(3) 0.1077(2) 0.20633(19) 0.1069(8) Uani 1 1 d . . .
F1 F -0.0733(4) 0.5518(2) 0.35520(17) 0.1837(14) Uani 1 1 d . . .
F2 F 0.4413(4) 0.6292(2) -0.38988(18) 0.1616(11) Uani 1 1 d . . .
C1 C 0.1464(3) -0.0147(2) 0.28476(19) 0.0613(7) Uani 1 1 d . . .
C2 C 0.0306(4) -0.0683(3) 0.3422(2) 0.0820(9) Uani 1 1 d . . .
H2A H -0.0625 -0.0582 0.3203 0.098 Uiso 1 1 calc R . .
C3 C 0.0521(5) -0.1377(3) 0.4333(3) 0.0925(10) Uani 1 1 d . . .
H3 H -0.0291 -0.1697 0.4730 0.111 Uiso 1 1 calc R . .
C4 C 0.1882(4) -0.1591(3) 0.4647(2) 0.0847(10) Uani 1 1 d . . .
H4 H 0.2020 -0.2088 0.5235 0.102 Uiso 1 1 calc R . .
C5 C 0.3106(4) -0.1057(2) 0.40805(19) 0.0658(8) Uani 1 1 d . . .
C6 C 0.2876(3) -0.0255(2) 0.31953(17) 0.0567(7) Uani 1 1 d . . .
C7 C 0.4086(3) 0.0365(2) 0.27174(18) 0.0578(7) Uani 1 1 d . . .
C8 C 0.5476(3) 0.0068(3) 0.3045(2) 0.0727(8) Uani 1 1 d . . .
H8 H 0.6265 0.0456 0.2722 0.087 Uiso 1 1 calc R . .
C9 C 0.5737(4) -0.0801(3) 0.3851(2) 0.0822(9) Uani 1 1 d . . .
H9 H 0.6709 -0.1021 0.4027 0.099 Uiso 1 1 calc R . .
C10 C 0.4560(4) -0.1321(3) 0.4373(2) 0.0801(9) Uani 1 1 d . . .
H10 H 0.4718 -0.1861 0.4933 0.096 Uiso 1 1 calc R . .
C11 C -0.0024(4) 0.0947(3) 0.1528(2) 0.0692(8) Uani 1 1 d . . .
C12 C 0.0255(4) 0.1418(2) 0.0411(2) 0.0654(7) Uani 1 1 d . . .
N2 N 0.1738(3) 0.1278(2) -0.01024(18) 0.0705(7) Uani 1 1 d . . .
C14 C 0.1990(4) 0.1735(3) -0.1080(2) 0.0811(9) Uani 1 1 d . . .
H14 H 0.3015 0.1655 -0.1448 0.097 Uiso 1 1 calc R . .
C15 C 0.0798(5) 0.2322(3) -0.1569(3) 0.0943(11) Uani 1 1 d . . .
H15 H 0.1020 0.2640 -0.2247 0.113 Uiso 1 1 calc R . .
C16 C -0.0704(6) 0.2425(3) -0.1043(3) 0.1066(12) Uani 1 1 d . . .
H16 H -0.1526 0.2798 -0.1361 0.128 Uiso 1 1 calc R . .
C17 C -0.0990(4) 0.1971(3) -0.0035(3) 0.0899(10) Uani 1 1 d . . .
H17 H -0.2008 0.2035 0.0342 0.108 Uiso 1 1 calc R . .
C18 C 0.3853(3) 0.1427(2) 0.19511(19) 0.0569(7) Uani 1 1 d . . .
C19 C 0.2657(3) 0.2529(2) 0.23475(19) 0.0594(7) Uani 1 1 d . . .
C20 C 0.1774(4) 0.3320(3) 0.1720(2) 0.0719(8) Uani 1 1 d . . .
H20 H 0.1950 0.3171 0.1017 0.086 Uiso 1 1 calc R . .
C21 C 0.0644(4) 0.4320(3) 0.2120(3) 0.0983(11) Uani 1 1 d . . .
H21 H 0.0063 0.4842 0.1694 0.118 Uiso 1 1 calc R . .
C22 C 0.0395(5) 0.4525(3) 0.3157(3) 0.1173(14) Uani 1 1 d . . .
C23 C 0.1250(5) 0.3782(3) 0.3800(3) 0.1165(14) Uani 1 1 d . . .
H23 H 0.1085 0.3953 0.4498 0.140 Uiso 1 1 calc R . .
C24 C 0.2357(4) 0.2780(3) 0.3394(2) 0.0818(9) Uani 1 1 d . . .
H24 H 0.2919 0.2258 0.3831 0.098 Uiso 1 1 calc R . .
C25 C 0.4812(3) 0.1355(3) 0.09940(19) 0.0649(7) Uani 1 1 d . . .
H25 H 0.5537 0.0621 0.0848 0.078 Uiso 1 1 calc R . .
C26 C 0.4830(3) 0.2285(3) 0.0183(2) 0.0648(8) Uani 1 1 d . . .
C27 C 0.4863(3) 0.3021(3) -0.0536(2) 0.0656(8) Uani 1 1 d . . .
C28 C 0.4781(3) 0.3892(3) -0.1397(2) 0.0643(7) Uani 1 1 d . . .
C29 C 0.5558(5) 0.3551(3) -0.2394(2) 0.1014(12) Uani 1 1 d . . .
H29 H 0.6171 0.2766 -0.2499 0.122 Uiso 1 1 calc R . .
C30 C 0.5436(5) 0.4356(4) -0.3233(3) 0.1204(15) Uani 1 1 d . . .
H30 H 0.5956 0.4122 -0.3902 0.145 Uiso 1 1 calc R . .
C31 C 0.4547(5) 0.5492(4) -0.3067(3) 0.1008(12) Uani 1 1 d . . .
C32 C 0.3795(5) 0.5883(3) -0.2108(3) 0.1054(12) Uani 1 1 d . . .
H32 H 0.3206 0.6677 -0.2016 0.127 Uiso 1 1 calc R . .
C33 C 0.3923(4) 0.5070(3) -0.1262(3) 0.0886(10) Uani 1 1 d . . .
H33 H 0.3421 0.5325 -0.0595 0.106 Uiso 1 1 calc R . .

loop_
_atom_site_aniso_label
_atom_site_aniso_U_11
_atom_site_aniso_U_22
_atom_site_aniso_U_33
_atom_site_aniso_U_23
_atom_site_aniso_U_13
_atom_site_aniso_U_12
N1 0.0649(15) 0.0677(15) 0.0558(13) 0.0052(11) -0.0098(11) -0.0201(12)
O1 0.0686(15) 0.120(2) 0.1189(19) 0.0296(15) -0.0070(13) -0.0218(13)
F1 0.265(3) 0.1055(17) 0.0991(16) -0.0134(14) 0.0105(17) 0.0667(19)
F2 0.247(3) 0.1154(18) 0.1068(17) 0.0642(15) -0.0509(17) -0.0258(18)
C1 0.0763(19) 0.0530(16) 0.0515(15) 0.0044(13) -0.0056(14) -0.0190(14)
C2 0.090(2) 0.084(2) 0.074(2) 0.0112(17) -0.0076(17) -0.0384(18)
C3 0.107(3) 0.086(2) 0.078(2) 0.0206(18) 0.003(2) -0.041(2)
C4 0.119(3) 0.074(2) 0.0579(18) 0.0183(15) -0.0097(19) -0.032(2)
C5 0.094(2) 0.0539(16) 0.0464(15) 0.0069(13) -0.0078(15) -0.0204(15)
C6 0.0736(18) 0.0505(15) 0.0415(14) 0.0023(12) -0.0046(13) -0.0150(13)
C7 0.0673(18) 0.0602(16) 0.0418(14) 0.0052(12) -0.0071(12) -0.0140(14)
C8 0.075(2) 0.081(2) 0.0591(17) 0.0108(15) -0.0106(15) -0.0198(16)
C9 0.087(2) 0.091(2) 0.0665(19) 0.0180(17) -0.0263(16) -0.0158(19)
C10 0.112(3) 0.076(2) 0.0520(17) 0.0199(15) -0.0257(17) -0.0211(19)
C11 0.071(2) 0.0563(17) 0.082(2) 0.0058(15) -0.0209(17) -0.0182(15)
C12 0.079(2) 0.0500(16) 0.0737(19) 0.0033(14) -0.0296(16) -0.0159(15)
N2 0.0806(18) 0.0712(16) 0.0607(15) 0.0022(12) -0.0218(12) -0.0151(13)
C14 0.108(3) 0.075(2) 0.0571(18) 0.0021(16) -0.0219(17) -0.0135(19)
C15 0.140(3) 0.075(2) 0.068(2) 0.0039(17) -0.044(2) -0.008(2)
C16 0.124(3) 0.097(3) 0.103(3) 0.007(2) -0.062(3) -0.002(2)
C17 0.090(2) 0.083(2) 0.100(3) 0.007(2) -0.038(2) -0.0144(19)
C18 0.0615(16) 0.0626(17) 0.0459(14) 0.0067(12) -0.0094(12) -0.0180(14)
C19 0.0788(19) 0.0522(16) 0.0456(15) 0.0063(13) -0.0046(13) -0.0232(15)
C20 0.095(2) 0.0609(18) 0.0552(17) -0.0023(14) -0.0101(15) -0.0145(17)
C21 0.135(3) 0.064(2) 0.073(2) 0.0012(17) -0.011(2) 0.008(2)
C22 0.172(4) 0.064(2) 0.072(2) -0.0051(19) 0.010(2) 0.020(2)
C23 0.196(4) 0.072(2) 0.057(2) -0.0029(18) -0.004(2) -0.006(3)
C24 0.121(3) 0.0628(19) 0.0529(17) 0.0026(15) -0.0080(16) -0.0175(19)
C25 0.0710(18) 0.0649(18) 0.0523(16) 0.0119(13) -0.0085(14) -0.0135(14)
C26 0.0680(18) 0.0743(19) 0.0474(16) 0.0094(14) -0.0061(13) -0.0177(15)
C27 0.0712(18) 0.0727(19) 0.0504(16) 0.0089(15) -0.0121(13) -0.0170(15)
C28 0.0772(19) 0.0617(18) 0.0523(16) 0.0118(14) -0.0130(13) -0.0188(15)
C29 0.155(3) 0.068(2) 0.0543(19) 0.0097(16) -0.0066(19) 0.004(2)
C30 0.193(4) 0.092(3) 0.0518(19) 0.0177(19) -0.014(2) -0.007(3)
C31 0.143(3) 0.081(3) 0.071(2) 0.036(2) -0.030(2) -0.022(2)
C32 0.135(3) 0.065(2) 0.103(3) 0.016(2) -0.028(2) -0.004(2)
C33 0.108(3) 0.073(2) 0.074(2) 0.0011(17) -0.0130(17) -0.0083(19)

loop_
_atom_type_symbol
_atom_type_description
_atom_type_scat_dispersion_real
_atom_type_scat_dispersion_imag
_atom_type_scat_source
C C 0.0033 0.0016 'International Tables Vol C Tables 4.2.6.8 and 6.1.1.4'
H H 0.0000 0.0000 'International Tables Vol C Tables 4.2.6.8 and 6.1.1.4'
N N 0.0061 0.0033 'International Tables Vol C Tables 4.2.6.8 and 6.1.1.4'
O O 0.0106 0.0060 'International Tables Vol C Tables 4.2.6.8 and 6.1.1.4'
F F 0.0171 0.0103 'International Tables Vol C Tables 4.2.6.8 and 6.1.1.4'

loop_
_geom_angle_atom_site_label_1
_geom_angle_atom_site_label_2
_geom_angle_atom_site_label_3
_geom_angle
_geom_angle_site_symmetry_1
_geom_angle_site_symmetry_3
_geom_angle_publ_flag
C11 N1 C1 128.7(2) . . ?
C11 N1 H1 115.6 . . ?
C1 N1 H1 115.6 . . ?
C2 C1 N1 119.4(3) . . ?
C2 C1 C6 120.4(3) . . ?
N1 C1 C6 120.0(2) . . ?
C1 C2 C3 120.5(3) . . ?
C1 C2 H2A 119.7 . . ?
C3 C2 H2A 119.7 . . ?
C4 C3 C2 121.3(3) . . ?
C4 C3 H3 119.3 . . ?
C2 C3 H3 119.3 . . ?
C3 C4 C5 120.1(3) . . ?
C3 C4 H4 120.0 . . ?
C5 C4 H4 120.0 . . ?
C10 C5 C4 120.5(3) . . ?
C10 C5 C6 119.4(2) . . ?
C4 C5 C6 120.1(3) . . ?
C1 C6 C5 117.1(2) . . ?
C1 C6 C7 125.0(2) . . ?
C5 C6 C7 117.9(3) . . ?
C8 C7 C6 119.3(2) . . ?
C8 C7 C18 117.3(2) . . ?
C6 C7 C18 123.1(2) . . ?
C7 C8 C9 122.0(3) . . ?
C7 C8 H8 119.0 . . ?
C9 C8 H8 119.0 . . ?
C10 C9 C8 119.6(3) . . ?
C10 C9 H9 120.2 . . ?
C8 C9 H9 120.2 . . ?
C9 C10 C5 121.3(3) . . ?
C9 C10 H10 119.3 . . ?
C5 C10 H10 119.3 . . ?
O1 C11 N1 125.0(3) . . ?
O1 C11 C12 121.1(3) . . ?
N1 C11 C12 113.8(3) . . ?
N2 C12 C17 122.9(3) . . ?
N2 C12 C11 117.0(3) . . ?
C17 C12 C11 120.1(3) . . ?
C12 N2 C14 117.2(3) . . ?
N2 C14 C15 123.0(3) . . ?
N2 C14 H14 118.5 . . ?
C15 C14 H14 118.5 . . ?
C16 C15 C14 118.9(3) . . ?
C16 C15 H15 120.6 . . ?
C14 C15 H15 120.6 . . ?
C15 C16 C17 119.0(3) . . ?
C15 C16 H16 120.5 . . ?
C17 C16 H16 120.5 . . ?
C16 C17 C12 119.0(3) . . ?
C16 C17 H17 120.5 . . ?
C12 C17 H17 120.5 . . ?
C25 C18 C19 124.8(2) . . ?
C25 C18 C7 118.8(3) . . ?
C19 C18 C7 116.2(2) . . ?
C24 C19 C20 117.6(3) . . ?
C24 C19 C18 119.4(3) . . ?
C20 C19 C18 123.0(2) . . ?
C21 C20 C19 121.4(3) . . ?
C21 C20 H20 119.3 . . ?
C19 C20 H20 119.3 . . ?
C22 C21 C20 118.6(3) . . ?
C22 C21 H21 120.7 . . ?
C20 C21 H21 120.7 . . ?
C21 C22 C23 122.0(3) . . ?
C21 C22 F1 118.4(3) . . ?
C23 C22 F1 119.6(3) . . ?
C24 C23 C22 118.8(3) . . ?
C24 C23 H23 120.6 . . ?
C22 C23 H23 120.6 . . ?
C23 C24 C19 121.5(3) . . ?
C23 C24 H24 119.2 . . ?
C19 C24 H24 119.2 . . ?
C18 C25 C26 127.1(3) . . ?
C18 C25 H25 116.5 . . ?
C26 C25 H25 116.5 . . ?
C27 C26 C25 176.6(3) . . ?
C26 C27 C28 175.5(3) . . ?
C33 C28 C29 118.3(3) . . ?
C33 C28 C27 121.6(3) . . ?
C29 C28 C27 120.1(3) . . ?
C30 C29 C28 120.9(3) . . ?
C30 C29 H29 119.6 . . ?
C28 C29 H29 119.6 . . ?
C31 C30 C29 118.8(3) . . ?
C31 C30 H30 120.6 . . ?
C29 C30 H30 120.6 . . ?
C30 C31 C32 122.8(3) . . ?
C30 C31 F2 119.0(3) . . ?
C32 C31 F2 118.2(4) . . ?
C31 C32 C33 118.3(3) . . ?
C31 C32 H32 120.8 . . ?
C33 C32 H32 120.8 . . ?
C28 C33 C32 120.9(3) . . ?
C28 C33 H33 119.6 . . ?
C32 C33 H33 119.6 . . ?

loop_
_geom_bond_atom_site_label_1
_geom_bond_atom_site_label_2
_geom_bond_distance
_geom_bond_site_symmetry_2
_geom_bond_publ_flag
N1 C11 1.350(4) . ?
N1 C1 1.421(3) . ?
N1 H1 0.8600 . ?
O1 C11 1.222(3) . ?
F1 C22 1.372(4) . ?
F2 C31 1.366(3) . ?
C1 C2 1.381(4) . ?
C1 C6 1.428(4) . ?
C2 C3 1.401(4) . ?
C2 H2A 0.9300 . ?
C3 C4 1.347(5) . ?
C3 H3 0.9300 . ?
C4 C5 1.421(4) . ?
C4 H4 0.9300 . ?
C5 C10 1.410(4) . ?
C5 C6 1.435(3) . ?
C6 C7 1.439(3) . ?
C7 C8 1.377(4) . ?
C7 C18 1.506(3) . ?
C8 C9 1.402(4) . ?
C8 H8 0.9300 . ?
C9 C10 1.362(4) . ?
C9 H9 0.9300 . ?
C10 H10 0.9300 . ?
C11 C12 1.508(4) . ?
C12 N2 1.335(3) . ?
C12 C17 1.377(4) . ?
N2 C14 1.336(3) . ?
C14 C15 1.383(4) . ?
C14 H14 0.9300 . ?
C15 C16 1.359(5) . ?
C15 H15 0.9300 . ?
C16 C17 1.373(5) . ?
C16 H16 0.9300 . ?
C17 H17 0.9300 . ?
C18 C25 1.356(3) . ?
C18 C19 1.485(4) . ?
C19 C24 1.389(4) . ?
C19 C20 1.394(4) . ?
C20 C21 1.380(4) . ?
C20 H20 0.9300 . ?
C21 C22 1.368(5) . ?
C21 H21 0.9300 . ?
C22 C23 1.370(5) . ?
C23 C24 1.375(4) . ?
C23 H23 0.9300 . ?
C24 H24 0.9300 . ?
C25 C26 1.432(4) . ?
C25 H25 0.9300 . ?
C26 C27 1.205(3) . ?
C27 C28 1.438(4) . ?
C28 C33 1.375(4) . ?
C28 C29 1.384(4) . ?
C29 C30 1.375(4) . ?
C29 H29 0.9300 . ?
C30 C31 1.349(5) . ?
C30 H30 0.9300 . ?
C31 C32 1.351(5) . ?
C32 C33 1.388(4) . ?
C32 H32 0.9300 . ?
C33 H33 0.9300 . ?

loop_
_geom_torsion_atom_site_label_1
_geom_torsion_atom_site_label_2
_geom_torsion_atom_site_label_3
_geom_torsion_atom_site_label_4
_geom_torsion
_geom_torsion_site_symmetry_1
_geom_torsion_site_symmetry_2
_geom_torsion_site_symmetry_3
_geom_torsion_site_symmetry_4
_geom_torsion_publ_flag
C11 N1 C1 C2 27.4(4) . . . . ?
C11 N1 C1 C6 -157.8(3) . . . . ?
N1 C1 C2 C3 172.4(3) . . . . ?
C6 C1 C2 C3 -2.4(4) . . . . ?
C1 C2 C3 C4 -3.2(5) . . . . ?
C2 C3 C4 C5 3.2(5) . . . . ?
C3 C4 C5 C10 -176.9(3) . . . . ?
C3 C4 C5 C6 2.2(4) . . . . ?
C2 C1 C6 C5 7.5(4) . . . . ?
N1 C1 C6 C5 -167.3(2) . . . . ?
C2 C1 C6 C7 -173.4(2) . . . . ?
N1 C1 C6 C7 11.8(4) . . . . ?
C10 C5 C6 C1 171.7(2) . . . . ?
C4 C5 C6 C1 -7.4(4) . . . . ?
C10 C5 C6 C7 -7.5(4) . . . . ?
C4 C5 C6 C7 173.4(2) . . . . ?
C1 C6 C7 C8 -171.9(3) . . . . ?
C5 C6 C7 C8 7.3(4) . . . . ?
C1 C6 C7 C18 15.0(4) . . . . ?
C5 C6 C7 C18 -165.8(2) . . . . ?
C6 C7 C8 C9 -1.6(4) . . . . ?
C18 C7 C8 C9 171.9(3) . . . . ?
C7 C8 C9 C10 -4.0(5) . . . . ?
C8 C9 C10 C5 3.8(5) . . . . ?
C4 C5 C10 C9 -178.8(3) . . . . ?
C6 C5 C10 C9 2.1(4) . . . . ?
C1 N1 C11 O1 5.1(5) . . . . ?
C1 N1 C11 C12 -177.2(2) . . . . ?
O1 C11 C12 N2 177.4(3) . . . . ?
N1 C11 C12 N2 -0.4(4) . . . . ?
O1 C11 C12 C17 -2.2(4) . . . . ?
N1 C11 C12 C17 -180.0(3) . . . . ?
C17 C12 N2 C14 2.0(4) . . . . ?
C11 C12 N2 C14 -177.6(2) . . . . ?
C12 N2 C14 C15 -0.7(4) . . . . ?
N2 C14 C15 C16 -1.1(5) . . . . ?
C14 C15 C16 C17 1.6(5) . . . . ?
C15 C16 C17 C12 -0.3(5) . . . . ?
N2 C12 C17 C16 -1.5(5) . . . . ?
C11 C12 C17 C16 178.0(3) . . . . ?
C8 C7 C18 C25 63.6(3) . . . . ?
C6 C7 C18 C25 -123.1(3) . . . . ?
C8 C7 C18 C19 -111.1(3) . . . . ?
C6 C7 C18 C19 62.1(3) . . . . ?
C25 C18 C19 C24 -144.9(3) . . . . ?
C7 C18 C19 C24 29.5(3) . . . . ?
C25 C18 C19 C20 36.9(4) . . . . ?
C7 C18 C19 C20 -148.6(2) . . . . ?
C24 C19 C20 C21 0.2(4) . . . . ?
C18 C19 C20 C21 178.3(3) . . . . ?
C19 C20 C21 C22 -0.2(5) . . . . ?
C20 C21 C22 C23 1.1(6) . . . . ?
C20 C21 C22 F1 -179.8(3) . . . . ?
C21 C22 C23 C24 -2.0(7) . . . . ?
F1 C22 C23 C24 178.9(4) . . . . ?
C22 C23 C24 C19 2.0(6) . . . . ?
C20 C19 C24 C23 -1.1(4) . . . . ?
C18 C19 C24 C23 -179.3(3) . . . . ?
C19 C18 C25 C26 -2.2(4) . . . . ?
C7 C18 C25 C26 -176.5(2) . . . . ?
C18 C25 C26 C27 -144(4) . . . . ?
C25 C26 C27 C28 80(6) . . . . ?
C26 C27 C28 C33 76(4) . . . . ?
C26 C27 C28 C29 -103(4) . . . . ?
C33 C28 C29 C30 -2.0(5) . . . . ?
C27 C28 C29 C30 177.0(3) . . . . ?
C28 C29 C30 C31 0.3(6) . . . . ?
C29 C30 C31 C32 1.4(7) . . . . ?
C29 C30 C31 F2 -179.5(4) . . . . ?
C30 C31 C32 C33 -1.3(6) . . . . ?
F2 C31 C32 C33 179.6(3) . . . . ?
C29 C28 C33 C32 2.1(5) . . . . ?
C27 C28 C33 C32 -176.9(3) . . . . ?
C31 C32 C33 C28 -0.6(6) . . . . ?
